data_2001072
loop_
_publ_author_name
'Szkaradzinska, M. B.'
'Roszak, A. W.'
'Trudell, M. L.'
'Cook, J. M.'
'Codding, P. W.'

_publ_section_title
;
 Structure of
 2-chloro-7,12-dihydropyrido[3,2-<i>b</i>:5,4-<i>b</i>']diindole
;
_journal_issue 2
_journal_name_full 'Acta Crystallographica Section C'
_journal_page_first 382
_journal_page_last 384
_journal_paper_doi 10.1107/S0108270191009733
_journal_volume 48
_journal_year 1992
_chemical_formula_sum 'C17 H10 Cl N3'
_chemical_formula_weight 291.74
_symmetry_cell_setting hexagonal
_symmetry_space_group_name_Hall 'P 31'
_symmetry_space_group_name_H-M 'P 31'
_cell_angle_alpha 90
_cell_angle_beta 90
_cell_angle_gamma 120.0000
_cell_formula_units_Z 3
_cell_length_a 8.3291(5)
_cell_length_b 8.3291(5)
_cell_length_c 17.1142(14)
_cell_volume 1028.21(12)
_diffrn_radiation_type Cu
_diffrn_radiation_wavelength 1.54178
_exptl_absorpt_coefficient_mu 2.44
_exptl_crystal_density_diffrn 1.413
_exptl_crystal_F_000 450
_cod_data_source_file cr0358.cif
_cod_data_source_block cr0358a
_cod_original_cell_volume 1028.20(10)
_cod_original_formula_sum 'C17 H10 Cl1 N3'
_cod_database_code 2001072

loop_
_atom_site_label
_atom_site_fract_x
_atom_site_fract_y
_atom_site_fract_z
Cl(2) .0403(2) -.04020(10) .2517
C(1) .2452(6) .3270(5) .2304(2)
C(2) .1213(5) .1893(5) .2783(3)
C(3) .0557(5) .2230(5) .3480(3)
C(4) .1186(5) .4026(5) .3717(2)
N(5) .3402(4) .8558(4) .3888(2)
C(6) .4436(5) 1.0398(5) .3806(2)
N(7) .6724(4) 1.3031(4) .2970(2)
C(8) .8951(5) 1.4720(5) .1888(3)
C(9) .9655(5) 1.4453(6) .1205(3)
C(10) .9064(5) 1.2694(5) .0896(2)
C(11) .7703(4) 1.1117(5) .1277(2)
N(12) .4318(4) .6730(4) .2177(2)
C(13) .3051(4) .5083(4) .2543(2)
C(14) .2449(4) .5479(4) .3242(2)
C(15) .3424(4) .7493(4) .3306(2)
C(16) .4522(4) .8170(4) .2625(2)
C(17) .5645(4) 1.0098(4) .2535(2)
C(18) .5552(5) 1.1161(4) .3150(2)
C(19) .7613(5) 1.3149(5) .2281(2)
C(20) .6968(4) 1.1359(4) .1973(2)
H(1) .297(5) .303(5) .181(2)
H(3) -.025(6) .127(6) .381(3)
H(4) .069(6) .425(6) .420(3)
H(6) .450(5) 1.111(5) .422(2)
H(7) .689(8) 1.389(8) .341(4)
H(8) .954(5) 1.602(5) .215(2)
H(9) 1.062(5) 1.549(5) .093(2)
H(10) .944(6) 1.219(6) .039(3)
H(11) .736(6) .976(6) .104(3)
H(12) .480(5) .682(5) .166(3)

loop_
_geom_bond_atom_site_label_1
_geom_bond_atom_site_label_2
_geom_bond_distance
Cl(2) C(2) 1.740(4)
C(1) C(2) 1.366(5)
C(1) C(13) 1.394(5)
C(2) C(3) 1.397(7)
C(3) C(4) 1.376(5)
C(4) C(14) 1.399(4)
N(5) C(6) 1.338(5)
N(5) C(15) 1.341(5)
C(6) C(18) 1.392(5)
N(7) C(18) 1.398(4)
N(7) C(19) 1.370(6)
C(8) C(9) 1.375(7)
C(8) C(19) 1.395(5)
C(9) C(10) 1.395(6)
C(10) C(11) 1.395(5)
C(11) C(20) 1.400(5)
N(12) C(13) 1.393(4)
N(12) C(16) 1.360(5)
C(13) C(14) 1.399(5)
C(14) C(15) 1.457(4)
C(15) C(16) 1.414(5)
C(16) C(17) 1.405(4)
C(17) C(18) 1.402(5)
C(17) C(20) 1.444(4)
C(19) C(20) 1.410(5)
C(1) H(1) 1.02(4)
C(3) H(3) 0.94(4)
C(4) H(4) 0.98(6)
C(6) H(6) 0.91(4)
N(7) H(7) 1.01(7)
C(8) H(8) 1.04(3)
C(9) H(9) 0.96(3)
C(10) H(10) 1.08(6)
C(11) H(11) 1.10(5)
N(12) H(12) 0.96(4)
